data_1565473
loop_
_publ_author_name
'Zhuravlev, Konstantin P.'
'Tsaryuk, Vera I.'
'Vologzhanina, Anna V.'
'Dorovatovskii, Pavel V.'
'Zubavichus, Yan V.'
'Kudryashova, Valentina A.'
'Klemenkova, Zinaida S.'

_publ_section_title
;
 Structural peculiarities and luminescence of europium
 dipivaloylmethanates with 2,2&#x2032;-bipyridine derivatives.
 Polymorphism of [Eu(DPM)3Bpy]
;
_journal_name_full 'Inorganica Chimica Acta'
_journal_page_first 119294
_journal_paper_doi 10.1016/j.ica.2019.119294
_journal_volume 502
_journal_year 2020
_chemical_formula_moiety 'C45 H69 Eu N2 O6'
_chemical_formula_sum 'C45 H69 Eu N2 O6'
_chemical_formula_weight 885.98
_space_group_crystal_system triclinic
_space_group_IT_number 2
_space_group_name_Hall '-P 1'
_space_group_name_H-M_alt 'P -1'
_atom_sites_solution_hydrogens geom
_cell_angle_alpha 74.240(2)
_cell_angle_beta 80.046(2)
_cell_angle_gamma 68.276(2)
_cell_formula_units_Z 2
_cell_length_a 11.2423(4)
_cell_length_b 12.3046(4)
_cell_length_c 19.0305(6)
_cell_measurement_reflns_used 9569
_cell_measurement_temperature 120
_cell_measurement_theta_max 71.77
_cell_measurement_theta_min 3.97
_cell_volume 2345.91(14)
_computing_molecular_graphics 'Olex2 (Dolomanov et al., 2009)'
_computing_publication_material 'Olex2 (Dolomanov et al., 2009)'
_computing_structure_refinement 'XL (Sheldrick, 2008)'
_diffrn_ambient_temperature 120.0
_diffrn_measured_fraction_theta_full 0.974
_diffrn_measured_fraction_theta_max 0.958
_diffrn_measurement_device_type 'Bruker APEX-II CCD'
_diffrn_measurement_method '\f and \w scans'
_diffrn_radiation_type CuK\a
_diffrn_radiation_wavelength 1.54178
_diffrn_reflns_av_unetI/netI 0.0523
_diffrn_reflns_Laue_measured_fraction_full 0.974
_diffrn_reflns_Laue_measured_fraction_max 0.958
_diffrn_reflns_limit_h_max 13
_diffrn_reflns_limit_h_min -12
_diffrn_reflns_limit_k_max 15
_diffrn_reflns_limit_k_min -14
_diffrn_reflns_limit_l_max 23
_diffrn_reflns_limit_l_min -12
_diffrn_reflns_number 8869
_diffrn_reflns_point_group_measured_fraction_full 0.974
_diffrn_reflns_point_group_measured_fraction_max 0.958
_diffrn_reflns_theta_full 67.679
_diffrn_reflns_theta_max 72.311
_diffrn_reflns_theta_min 2.420
_diffrn_standards_number 0
_exptl_absorpt_coefficient_mu 9.912
_exptl_absorpt_correction_T_max 0.7536
_exptl_absorpt_correction_T_min 0.3775
_exptl_absorpt_correction_type multi-scan
_exptl_absorpt_process_details
;
SADABS-2014/5 (Bruker,2014/5) was used for absorption correction.
wR2(int) was 0.1542 before and 0.0765 after correction.
The Ratio of minimum to maximum transmission is 0.5009.
The \l/2 correction factor is 0.00150.
;
_exptl_crystal_colour colourless
_exptl_crystal_colour_primary colourless
_exptl_crystal_density_diffrn 1.254
_exptl_crystal_description plate
_exptl_crystal_F_000 928
_exptl_crystal_size_max 0.18
_exptl_crystal_size_mid 0.15
_exptl_crystal_size_min 0.06
_refine_diff_density_max 3.240
_refine_diff_density_min -2.648
_refine_diff_density_rms 0.227
_refine_ls_extinction_coef .
_refine_ls_extinction_method none
_refine_ls_goodness_of_fit_ref 1.011
_refine_ls_hydrogen_treatment constr
_refine_ls_matrix_type full
_refine_ls_number_parameters 505
_refine_ls_number_reflns 8869
_refine_ls_number_restraints 0
_refine_ls_restrained_S_all 1.011
_refine_ls_R_factor_all 0.0790
_refine_ls_R_factor_gt 0.0740
_refine_ls_shift/su_max 0.000
_refine_ls_shift/su_mean 0.000
_refine_ls_structure_factor_coef Fsqd
_refine_ls_weighting_details 'w=1/[\s^2^(Fo^2^)+(0.0544P)^2^+49.9576P] where P=(Fo^2^+2Fc^2^)/3'
_refine_ls_weighting_scheme calc
_refine_ls_wR_factor_gt 0.2066
_refine_ls_wR_factor_ref 0.2097
_reflns_Friedel_coverage 0.000
_reflns_Friedel_fraction_full .
_reflns_Friedel_fraction_max .
_reflns_number_gt 8191
_reflns_number_total 8869
_reflns_threshold_expression 'I > 2\s(I)'
_cod_data_source_file ICA-2020-502-119246.cif
_cod_data_source_block 2
_cod_database_code 1565473
_shelx_space_group_comment
;
The symmetry employed for this shelxl refinement is uniquely defined
by the following loop, which should always be used as a source of
symmetry information in preference to the above space-group names.
They are only intended as comments.
;
_olex2_refinement_description
;
1. Others
 Fixed Sof: C1(0.5) H1A(0.5) H1B(0.5) H1C(0.5) C2(0.5) H2A(0.5) H2B(0.5)
 H2C(0.5) C23(0.5) H23A(0.5) H23B(0.5) H23C(0.5) C3(0.5) H3A(0.5) H3B(0.5)
 H3C(0.5) C24(0.5) H24A(0.5) H24B(0.5) H24C(0.5) C25(0.5) H25A(0.5) H25B(0.5)
 H25C(0.5) C3A(0.5) H3AA(0.5) H3AB(0.5) H3AC(0.5) C1A(0.5) H1AA(0.5) H1AB(0.5)
 H1AC(0.5) C2A(0.5) H2AA(0.5) H2AB(0.5) H2AC(0.5) C23A(0.5) H23D(0.5) H23E(0.5)
 H23F(0.5) C25A(0.5) H25D(0.5) H25E(0.5) H25F(0.5) C24A(0.5) H24D(0.5)
 H24E(0.5) H24F(0.5)
 Fixed Uiso: H17(0.031) H43(0.027) H34(0.033) H40(0.023) H45A(0.043)
 H45B(0.043) H45C(0.043) H42(0.026) H6(0.029) H32A(0.056) H32B(0.056)
 H32C(0.056) H35(0.039) H37(0.03) H28(0.03) H10A(0.056) H10B(0.056) H10C(0.056)
 H9A(0.053) H9B(0.053) H9C(0.053) H12A(0.057) H12B(0.057) H12C(0.057)
 H33A(0.057) H33B(0.057) H33C(0.057) H31A(0.067) H31B(0.067) H31C(0.067)
 H13A(0.062) H13B(0.062) H13C(0.062) H14A(0.07) H14B(0.07) H14C(0.07)
 H22A(0.062) H22B(0.062) H22C(0.062) H11A(0.062) H11B(0.062) H11C(0.062)
 H44A(0.056) H44B(0.056) H44C(0.056) H20A(0.077) H20B(0.077) H20C(0.077)
 H21A(0.069) H21B(0.069) H21C(0.069) H1A(0.063) H1B(0.063) H1C(0.063)
 H2A(0.054) H2B(0.054) H2C(0.054) H23A(0.087) H23B(0.087) H23C(0.087)
 H3A(0.074) H3B(0.074) H3C(0.074) H24A(0.094) H24B(0.094) H24C(0.094)
 H25A(0.089) H25B(0.089) H25C(0.089) H3AA(0.08) H3AB(0.08) H3AC(0.08)
 H1AA(0.037) H1AB(0.037) H1AC(0.037) H2AA(0.081) H2AB(0.081) H2AC(0.081)
 H23D(0.087) H23E(0.087) H23F(0.087) H25D(0.089) H25E(0.089) H25F(0.089)
 H24D(0.094) H24E(0.094) H24F(0.094)
 Fixed X: H17(1.066) H43(1.2194) H34(0.7992) H40(0.8189) H45A(0.9308)
 H45B(1.0591) H45C(0.9252) H42(1.1947) H6(1.3274) H32A(1.418) H32B(1.54)
 H32C(1.4513) H35(0.5847) H37(0.6692) H28(1.1322) H10A(1.531) H10B(1.6155)
 H10C(1.4825) H9A(1.4069) H9B(1.5333) H9C(1.3948) H12A(1.2539) H12B(1.3688)
 H12C(1.2258) H33A(1.4064) H33B(1.5111) H33C(1.3732) H31A(1.3207) H31B(1.4594)
 H31C(1.3327) H13A(1.4135) H13B(1.4886) H13C(1.3693) H14A(1.3106) H14B(1.4506)
 H14C(1.3915) H22A(0.8851) H22B(0.737) H22C(0.8468) H11A(1.4918) H11B(1.621)
 H11C(1.5409) H44A(0.4173) H44B(0.4554) H44C(0.4279) H20A(0.8045) H20B(0.7195)
 H20C(0.8712) H21A(0.7331) H21B(0.6336) H21C(0.7039) H1A(0.9378) H1B(0.9248)
 H1C(0.9118) H2A(1.0096) H2B(1.0636) H2C(1.1598) H23A(0.9305) H23B(0.8382)
 H23C(0.9874) H3A(1.2762) H3B(1.1604) H3C(1.2103) H24A(0.9791) H24B(0.8267)
 H24C(0.9082) H25A(0.7438) H25B(0.6894) H25C(0.7576) H3AA(1.2609) H3AB(1.1258)
 H3AC(1.183) H1AA(0.9805) H1AB(0.9527) H1AC(0.9095) H2AA(1.1042) H2AB(1.0993)
 H2AC(1.2309) H23D(0.9062) H23E(0.8059) H23F(0.9568) H25D(0.7649) H25E(0.6894)
 H25F(0.7791) H24D(0.9586) H24E(0.8131) H24F(0.8434)
 Fixed Y: H17(0.8314) H43(0.5332) H34(0.3786) H40(0.6728) H45A(0.8277)
 H45B(0.7359) H45C(0.7143) H42(0.6364) H6(0.0353) H32A(0.3516) H32B(0.2337)
 H32C(0.3017) H35(0.4419) H37(0.6387) H28(0.2405) H10A(0.2017) H10B(0.2211)
 H10C(0.3236) H9A(0.3269) H9B(0.2207) H9C(0.2094) H12A(0.8311) H12B(0.8403)
 H12C(0.8807) H33A(0.1089) H33B(0.0488) H33C(0.0333) H31A(0.1126) H31B(0.125)
 H31C(0.2387) H13A(0.5237) H13B(0.6161) H13C(0.6221) H14A(0.7316) H14B(0.6979)
 H14C(0.5947) H22A(0.9553) H22B(0.9739) H22C(0.8661) H11A(0.0084) H11B(0.0353)
 H11C(0.0046) H44A(0.661) H44B(0.6258) H44C(0.5308) H20A(0.8502) H20B(0.9675)
 H20C(0.9375) H21A(0.7264) H21B(0.8484) H21C(0.739) H1A(0.0666) H1B(0.0036)
 H1C(0.1424) H2A(0.1041) H2B(-0.0396) H2C(0.0342) H23A(0.4492) H23B(0.3817)
 H23C(0.3086) H3A(-0.1016) H3B(-0.1523) H3C(-0.0969) H24A(0.1931) H24B(0.224)
 H24C(0.1608) H25A(0.3394) H25B(0.4214) H25C(0.4692) H3AA(-0.1251) H3AB(-
 0.1366) H3AC(-0.0521) H1AA(0.07) H1AB(-0.0238) H1AC(0.1153) H2AA(0.065) H2AB(-
 0.0662) H2AC(-0.04) H23D(0.4917) H23E(0.4428) H23F(0.3708) H25D(0.4728)
 H25E(0.4451) H25F(0.525) H24D(0.1627) H24E(0.2207) H24F(0.1962)
 Fixed Z: H17(0.1518) H43(0.3509) H34(0.2781) H40(0.4687) H45A(0.4967)
 H45B(0.5335) H45C(0.561) H42(0.4406) H6(0.3609) H32A(0.0402) H32B(0.0627)
 H32C(0.1239) H35(0.3234) H37(0.4329) H28(0.0546) H10A(0.2543) H10B(0.3063)
 H10C(0.2823) H9A(0.4102) H9B(0.4407) H9C(0.4685) H12A(0.0623) H12B(0.097)
 H12C(0.1351) H33A(0.1971) H33B(0.1377) H33C(0.1516) H31A(0.0278) H31B(0.0029)
 H31C(-0.0179) H13A(0.1367) H13B(0.1008) H13C(0.0628) H14A(0.2539) H14B(0.2114)
 H14C(0.2515) H22A(0.0929) H22B(0.0909) H22C(0.061) H11A(0.4318) H11B(0.3971)
 H11C(0.3481) H44A(0.3723) H44B(0.4548) H44C(0.4226) H20A(0.2803) H20B(0.2265)
 H20C(0.2238) H21A(0.1524) H21B(0.172) H21C(0.2357) H1A(0.4112) H1B(0.3509)
 H1C(0.329) H2A(0.239) H2B(0.2559) H2C(0.2245) H23A(-0.0202) H23B(-0.0287)
 H23C(-0.0185) H3A(0.3356) H3B(0.3656) H3C(0.4168) H24A(0.0365) H24B(0.0455)
 H24C(0.1157) H25A(0.163) H25B(0.0866) H25C(0.1329) H3AA(0.3802) H3AB(0.4172)
 H3AC(0.4413) H1AA(0.4281) H1AB(0.3949) H1AC(0.3541) H2AA(0.2297) H2AB(0.2689)
 H2AC(0.2608) H23D(0.0001) H23E(-0.0201) H23F(-0.0292) H25D(0.1364)
 H25E(0.0832) H25F(0.0499) H24D(0.0853) H24E(0.0636) H24F(0.1468)
;

loop_
_space_group_symop_operation_xyz
'x, y, z'
'-x, -y, -z'

loop_
_atom_site_label
_atom_site_type_symbol
_atom_site_fract_x
_atom_site_fract_y
_atom_site_fract_z
_atom_site_U_iso_or_equiv
_atom_site_adp_type
_atom_site_occupancy
_atom_site_site_symmetry_order
_atom_site_calc_flag
_atom_site_refinement_flags_posn
_atom_site_refinement_flags_adp
_atom_site_refinement_flags_occupancy
_atom_site_disorder_assembly
_atom_site_disorder_group
Eu1 Eu 1.08340(4) 0.42746(4) 0.24995(3) 0.01540(15) Uani 1 1 d . . . . .
O1 O 1.0676(6) 0.2368(5) 0.3102(3) 0.0221(13) Uani 1 1 d . . . . .
O2 O 1.2556(5) 0.3200(5) 0.3253(3) 0.0216(12) Uani 1 1 d . . . . .
O3 O 1.2076(6) 0.5525(5) 0.2065(4) 0.0256(14) Uani 1 1 d . . . . .
O6 O 1.2321(5) 0.3204(5) 0.1715(3) 0.0232(13) Uani 1 1 d . . . . .
O4 O 0.9460(6) 0.6221(5) 0.2063(4) 0.0276(14) Uani 1 1 d . . . . .
O5 O 0.9681(5) 0.3962(5) 0.1688(3) 0.0229(13) Uani 1 1 d . . . . .
C29 C 1.2333(8) 0.2718(7) 0.1212(4) 0.0202(17) Uani 1 1 d . . . . .
N1 N 1.0438(7) 0.5336(6) 0.3591(4) 0.0191(14) Uani 1 1 d . . . . .
C39 C 0.9238(8) 0.5766(7) 0.3929(5) 0.0197(17) Uani 1 1 d . . . . .
N2 N 0.8619(7) 0.4654(6) 0.3294(4) 0.0240(16) Uani 1 1 d . . . . .
C16 C 1.1858(8) 0.6640(7) 0.1770(4) 0.0199(17) Uani 1 1 d . . . . .
C17 C 1.0690(9) 0.7504(8) 0.1686(5) 0.0261(19) Uani 1 1 d . . . . .
H17 H 1.0660 0.8314 0.1518 0.031 Uiso 1 1 calc R . . . .
C18 C 0.9499(9) 0.7289(8) 0.1831(5) 0.0226(18) Uani 1 1 d . . . . .
C41 C 1.0011(8) 0.6706(7) 0.4634(4) 0.0206(17) Uani 1 1 d . . . . .
C43 C 1.1371(8) 0.5599(7) 0.3761(5) 0.0225(18) Uani 1 1 d . . . . .
H43 H 1.2194 0.5332 0.3509 0.027 Uiso 1 1 calc R . . . .
C7 C 1.3212(9) 0.2081(8) 0.3446(5) 0.0235(18) Uani 1 1 d . . . . .
C34 C 0.7729(9) 0.4310(8) 0.3107(5) 0.028(2) Uani 1 1 d . . . . .
H34 H 0.7992 0.3786 0.2781 0.033 Uiso 1 1 calc R . . . .
C40 C 0.9026(8) 0.6444(7) 0.4452(4) 0.0192(17) Uani 1 1 d . . . . .
H40 H 0.8189 0.6728 0.4687 0.023 Uiso 1 1 calc R . . . .
C45 C 0.9770(10) 0.7433(8) 0.5183(5) 0.029(2) Uani 1 1 d . . . . .
H45A H 0.9308 0.8277 0.4967 0.043 Uiso 1 1 calc GR . . . .
H45B H 1.0591 0.7359 0.5335 0.043 Uiso 1 1 calc GR . . . .
H45C H 0.9252 0.7143 0.5610 0.043 Uiso 1 1 calc GR . . . .
C42 C 1.1228(8) 0.6242(8) 0.4285(5) 0.0220(18) Uani 1 1 d . . . . .
H42 H 1.1947 0.6364 0.4406 0.026 Uiso 1 1 calc R . . . .
C6 C 1.2720(9) 0.1162(8) 0.3474(5) 0.0245(19) Uani 1 1 d . . . . .
H6 H 1.3274 0.0353 0.3609 0.029 Uiso 1 1 calc R . . . .
C27 C 0.9952(9) 0.3412(8) 0.1183(5) 0.027(2) Uani 1 1 d . . . . .
C32 C 1.4518(10) 0.2790(10) 0.0783(6) 0.038(2) Uani 1 1 d . . . . .
H32A H 1.4180 0.3516 0.0402 0.056 Uiso 1 1 calc GR . . . .
H32B H 1.5400 0.2337 0.0627 0.056 Uiso 1 1 calc GR . . . .
H32C H 1.4513 0.3017 0.1239 0.056 Uiso 1 1 calc GR . . . .
C35 C 0.6444(9) 0.4690(9) 0.3372(6) 0.032(2) Uani 1 1 d . . . . .
H35 H 0.5847 0.4419 0.3234 0.039 Uiso 1 1 calc R . . . .
C5 C 1.1469(9) 0.1364(8) 0.3317(5) 0.0235(19) Uani 1 1 d . . . . .
C37 C 0.6941(8) 0.5840(8) 0.4018(5) 0.0249(19) Uani 1 1 d . . . . .
H37 H 0.6692 0.6387 0.4329 0.030 Uiso 1 1 calc R . . . .
C8 C 1.4561(9) 0.1796(8) 0.3634(5) 0.0266(19) Uani 1 1 d . . . . .
C38 C 0.8235(8) 0.5416(7) 0.3743(5) 0.0211(17) Uani 1 1 d . . . . .
C28 C 1.1215(8) 0.2795(8) 0.0931(5) 0.0249(19) Uani 1 1 d . . . . .
H28 H 1.1322 0.2405 0.0546 0.030 Uiso 1 1 calc R . . . .
C19 C 0.8242(9) 0.8315(8) 0.1750(5) 0.029(2) Uani 1 1 d . . . . .
C15 C 1.3130(9) 0.6946(8) 0.1550(5) 0.0250(19) Uani 1 1 d . . . . .
C36 C 0.6044(9) 0.5481(9) 0.3846(5) 0.029(2) Uani 1 1 d . . . . .
C4 C 1.1038(10) 0.0274(8) 0.3386(6) 0.034(2) Uani 1 1 d . . . . .
C30 C 1.3682(8) 0.2014(8) 0.0909(5) 0.026(2) Uani 1 1 d . . . . .
C10 C 1.5278(10) 0.2367(10) 0.2953(6) 0.037(2) Uani 1 1 d . . . . .
H10A H 1.5310 0.2017 0.2543 0.056 Uiso 1 1 calc GR . . . .
H10B H 1.6155 0.2211 0.3063 0.056 Uiso 1 1 calc GR . . . .
H10C H 1.4825 0.3236 0.2823 0.056 Uiso 1 1 calc GR . . . .
C26 C 0.8819(10) 0.3448(9) 0.0807(6) 0.035(2) Uani 1 1 d . . . . .
C9 C 1.4470(10) 0.2396(10) 0.4264(6) 0.035(2) Uani 1 1 d . . . . .
H9A H 1.4069 0.3269 0.4102 0.053 Uiso 1 1 calc GR . . . .
H9B H 1.5333 0.2207 0.4407 0.053 Uiso 1 1 calc GR . . . .
H9C H 1.3948 0.2094 0.4685 0.053 Uiso 1 1 calc GR . . . .
C12 C 1.2881(11) 0.8234(9) 0.1081(6) 0.038(2) Uani 1 1 d . . . . .
H12A H 1.2539 0.8311 0.0623 0.057 Uiso 1 1 calc GR . . . .
H12B H 1.3688 0.8403 0.0970 0.057 Uiso 1 1 calc GR . . . .
H12C H 1.2258 0.8807 0.1351 0.057 Uiso 1 1 calc GR . . . .
C33 C 1.4193(10) 0.0881(9) 0.1495(6) 0.038(2) Uani 1 1 d . . . . .
H33A H 1.4064 0.1089 0.1971 0.057 Uiso 1 1 calc GR . . . .
H33B H 1.5111 0.0488 0.1377 0.057 Uiso 1 1 calc GR . . . .
H33C H 1.3732 0.0333 0.1516 0.057 Uiso 1 1 calc GR . . . .
C31 C 1.3705(11) 0.1663(11) 0.0195(6) 0.044(3) Uani 1 1 d . . . . .
H31A H 1.3207 0.1126 0.0278 0.067 Uiso 1 1 calc GR . . . .
H31B H 1.4594 0.1250 0.0029 0.067 Uiso 1 1 calc GR . . . .
H31C H 1.3327 0.2387 -0.0179 0.067 Uiso 1 1 calc GR . . . .
C13 C 1.4044(10) 0.6061(9) 0.1098(7) 0.041(3) Uani 1 1 d . . . . .
H13A H 1.4135 0.5237 0.1367 0.062 Uiso 1 1 calc GR . . . .
H13B H 1.4886 0.6161 0.1008 0.062 Uiso 1 1 calc GR . . . .
H13C H 1.3693 0.6221 0.0628 0.062 Uiso 1 1 calc GR . . . .
C14 C 1.3715(12) 0.6783(12) 0.2239(6) 0.047(3) Uani 1 1 d . . . . .
H14A H 1.3106 0.7316 0.2539 0.070 Uiso 1 1 calc GR . . . .
H14B H 1.4506 0.6979 0.2114 0.070 Uiso 1 1 calc GR . . . .
H14C H 1.3915 0.5947 0.2515 0.070 Uiso 1 1 calc GR . . . .
C22 C 0.8232(10) 0.9142(9) 0.0979(6) 0.041(3) Uani 1 1 d . . . . .
H22A H 0.8851 0.9553 0.0929 0.062 Uiso 1 1 calc GR . . . .
H22B H 0.7370 0.9739 0.0909 0.062 Uiso 1 1 calc GR . . . .
H22C H 0.8468 0.8661 0.0610 0.062 Uiso 1 1 calc GR . . . .
C11 C 1.5347(11) 0.0446(9) 0.3873(6) 0.042(3) Uani 1 1 d . . . . .
H11A H 1.4918 0.0084 0.4318 0.062 Uiso 1 1 calc GR . . . .
H11B H 1.6210 0.0353 0.3971 0.062 Uiso 1 1 calc GR . . . .
H11C H 1.5409 0.0046 0.3481 0.062 Uiso 1 1 calc GR . . . .
C44 C 0.4639(9) 0.5956(10) 0.4109(6) 0.037(2) Uani 1 1 d . . . . .
H44A H 0.4173 0.6610 0.3723 0.056 Uiso 1 1 calc GR . . . .
H44B H 0.4554 0.6258 0.4548 0.056 Uiso 1 1 calc GR . . . .
H44C H 0.4279 0.5308 0.4226 0.056 Uiso 1 1 calc GR . . . .
C20 C 0.8030(11) 0.9028(11) 0.2313(7) 0.051(3) Uani 1 1 d . . . . .
H20A H 0.8045 0.8502 0.2803 0.077 Uiso 1 1 calc GR . . . .
H20B H 0.7195 0.9675 0.2265 0.077 Uiso 1 1 calc GR . . . .
H20C H 0.8712 0.9375 0.2238 0.077 Uiso 1 1 calc GR . . . .
C21 C 0.7137(10) 0.7818(10) 0.1846(7) 0.046(3) Uani 1 1 d . . . . .
H21A H 0.7331 0.7264 0.1524 0.069 Uiso 1 1 calc GR . . . .
H21B H 0.6336 0.8484 0.1720 0.069 Uiso 1 1 calc GR . . . .
H21C H 0.7039 0.7390 0.2357 0.069 Uiso 1 1 calc GR . . . .
C1 C 0.956(3) 0.063(2) 0.3594(16) 0.042(6) Uiso 0.5 1 d . . P A 1
H1A H 0.9378 0.0666 0.4112 0.063 Uiso 0.5 1 calc GR . P A 1
H1B H 0.9248 0.0036 0.3509 0.063 Uiso 0.5 1 calc GR . P A 1
H1C H 0.9118 0.1424 0.3290 0.063 Uiso 0.5 1 calc GR . P A 1
C2 C 1.082(2) 0.032(2) 0.2565(12) 0.036(5) Uiso 0.5 1 d . . P A 1
H2A H 1.0096 0.1041 0.2390 0.054 Uiso 0.5 1 calc GR . P A 1
H2B H 1.0636 -0.0396 0.2559 0.054 Uiso 0.5 1 calc GR . P A 1
H2C H 1.1598 0.0342 0.2245 0.054 Uiso 0.5 1 calc GR . P A 1
C23 C 0.912(3) 0.374(3) -0.0047(17) 0.058(5) Uiso 0.5 1 d . . P B 2
H23A H 0.9305 0.4492 -0.0202 0.087 Uiso 0.5 1 calc GR . P B 2
H23B H 0.8382 0.3817 -0.0287 0.087 Uiso 0.5 1 calc GR . P B 2
H23C H 0.9874 0.3086 -0.0185 0.087 Uiso 0.5 1 calc GR . P B 2
C3 C 1.195(3) -0.090(2) 0.3664(16) 0.049(6) Uiso 0.5 1 d . . P A 1
H3A H 1.2762 -0.1016 0.3356 0.074 Uiso 0.5 1 calc GR . P A 1
H3B H 1.1604 -0.1523 0.3656 0.074 Uiso 0.5 1 calc GR . P A 1
H3C H 1.2103 -0.0969 0.4168 0.074 Uiso 0.5 1 calc GR . P A 1
C24 C 0.901(3) 0.219(3) 0.0684(18) 0.063(6) Uiso 0.5 1 d . . P B 1
H24A H 0.9791 0.1931 0.0365 0.094 Uiso 0.5 1 calc GR . P B 1
H24B H 0.8267 0.2240 0.0455 0.094 Uiso 0.5 1 calc GR . P B 1
H24C H 0.9082 0.1608 0.1157 0.094 Uiso 0.5 1 calc GR . P B 1
C25 C 0.758(3) 0.398(3) 0.1189(16) 0.059(5) Uiso 0.5 1 d . . P B 1
H25A H 0.7438 0.3394 0.1630 0.089 Uiso 0.5 1 calc GR . P B 1
H25B H 0.6894 0.4214 0.0866 0.089 Uiso 0.5 1 calc GR . P B 1
H25C H 0.7576 0.4692 0.1329 0.089 Uiso 0.5 1 calc GR . P B 1
C3A C 1.175(3) -0.082(3) 0.4002(17) 0.053(7) Uiso 0.5 1 d . . P A 2
H3AA H 1.2609 -0.1251 0.3802 0.080 Uiso 0.5 1 calc GR . P A 2
H3AB H 1.1258 -0.1366 0.4172 0.080 Uiso 0.5 1 calc GR . P A 2
H3AC H 1.1830 -0.0521 0.4413 0.080 Uiso 0.5 1 calc GR . P A 2
C1A C 0.975(2) 0.0491(19) 0.3828(12) 0.024(4) Uiso 0.5 1 d . . P A 2
H1AA H 0.9805 0.0700 0.4281 0.037 Uiso 0.5 1 calc GR . P A 2
H1AB H 0.9527 -0.0238 0.3949 0.037 Uiso 0.5 1 calc GR . P A 2
H1AC H 0.9095 0.1153 0.3541 0.037 Uiso 0.5 1 calc GR . P A 2
C2A C 1.137(3) -0.006(3) 0.2689(15) 0.054(7) Uiso 0.5 1 d . . P A 2
H2AA H 1.1042 0.0650 0.2297 0.081 Uiso 0.5 1 calc GR . P A 2
H2AB H 1.0993 -0.0662 0.2689 0.081 Uiso 0.5 1 calc GR . P A 2
H2AC H 1.2309 -0.0400 0.2608 0.081 Uiso 0.5 1 calc GR . P A 2
C23A C 0.888(3) 0.419(3) 0.0004(17) 0.058(5) Uiso 0.5 1 d . . P B 1
H23D H 0.9062 0.4917 0.0001 0.087 Uiso 0.5 1 calc GR . P B 1
H23E H 0.8059 0.4428 -0.0201 0.087 Uiso 0.5 1 calc GR . P B 1
H23F H 0.9568 0.3708 -0.0292 0.087 Uiso 0.5 1 calc GR . P B 1
C25A C 0.769(3) 0.457(3) 0.0882(16) 0.059(5) Uiso 0.5 1 d . . P B 2
H25D H 0.7649 0.4728 0.1364 0.089 Uiso 0.5 1 calc GR . P B 2
H25E H 0.6894 0.4451 0.0832 0.089 Uiso 0.5 1 calc GR . P B 2
H25F H 0.7791 0.5250 0.0499 0.089 Uiso 0.5 1 calc GR . P B 2
C24A C 0.874(3) 0.220(3) 0.0954(18) 0.063(6) Uiso 0.5 1 d . . P B 2
H24D H 0.9586 0.1627 0.0853 0.094 Uiso 0.5 1 calc GR . P B 2
H24E H 0.8131 0.2207 0.0636 0.094 Uiso 0.5 1 calc GR . P B 2
H24F H 0.8434 0.1962 0.1468 0.094 Uiso 0.5 1 calc GR . P B 2

loop_
_atom_site_aniso_label
_atom_site_aniso_U_11
_atom_site_aniso_U_22
_atom_site_aniso_U_33
_atom_site_aniso_U_23
_atom_site_aniso_U_13
_atom_site_aniso_U_12
Eu1 0.0118(2) 0.0132(2) 0.0192(2) -0.00638(17) 0.00531(16) -0.00289(16)
O1 0.023(3) 0.014(3) 0.022(3) 0.003(2) -0.002(2) -0.003(2)
O2 0.013(3) 0.015(3) 0.031(3) -0.005(2) 0.001(2) 0.000(2)
O3 0.018(3) 0.021(3) 0.038(4) -0.010(3) 0.012(3) -0.011(2)
O6 0.013(3) 0.031(3) 0.022(3) -0.017(3) 0.006(2) 0.002(2)
O4 0.029(4) 0.020(3) 0.033(3) -0.009(3) 0.006(3) -0.010(3)
O5 0.015(3) 0.027(3) 0.028(3) -0.013(3) 0.001(2) -0.006(2)
C29 0.015(4) 0.023(4) 0.017(4) -0.004(3) 0.001(3) -0.002(3)
N1 0.016(4) 0.020(3) 0.022(3) -0.012(3) 0.008(3) -0.007(3)
C39 0.015(4) 0.015(4) 0.022(4) -0.003(3) 0.004(3) 0.000(3)
N2 0.026(4) 0.020(4) 0.026(4) -0.011(3) 0.007(3) -0.009(3)
C16 0.025(5) 0.020(4) 0.011(4) -0.003(3) 0.002(3) -0.006(3)
C17 0.027(5) 0.017(4) 0.036(5) -0.010(4) 0.009(4) -0.012(4)
C18 0.023(5) 0.020(4) 0.020(4) -0.008(3) 0.004(3) -0.004(3)
C41 0.024(5) 0.018(4) 0.018(4) -0.005(3) 0.004(3) -0.008(3)
C43 0.016(4) 0.022(4) 0.028(4) -0.007(3) 0.006(3) -0.007(3)
C7 0.024(5) 0.022(4) 0.023(4) -0.011(3) 0.009(3) -0.008(3)
C34 0.024(5) 0.027(5) 0.037(5) -0.016(4) 0.008(4) -0.012(4)
C40 0.012(4) 0.024(4) 0.021(4) -0.008(3) 0.004(3) -0.005(3)
C45 0.037(6) 0.030(5) 0.025(5) -0.015(4) 0.010(4) -0.018(4)
C42 0.021(5) 0.023(4) 0.023(4) -0.006(3) 0.005(3) -0.011(3)
C6 0.029(5) 0.017(4) 0.025(4) -0.007(3) 0.003(4) -0.005(3)
C27 0.026(5) 0.023(4) 0.027(5) -0.006(4) 0.001(4) -0.004(4)
C32 0.030(6) 0.045(6) 0.038(6) -0.019(5) 0.016(4) -0.015(5)
C35 0.022(5) 0.038(5) 0.040(6) -0.016(4) 0.010(4) -0.016(4)
C5 0.029(5) 0.028(5) 0.018(4) -0.012(3) 0.012(3) -0.017(4)
C37 0.015(4) 0.026(4) 0.027(5) -0.009(4) 0.008(3) -0.002(3)
C8 0.027(5) 0.024(4) 0.024(4) -0.006(4) -0.005(4) 0.000(4)
C38 0.016(4) 0.019(4) 0.024(4) -0.003(3) 0.006(3) -0.007(3)
C28 0.015(4) 0.031(5) 0.028(5) -0.015(4) -0.003(3) -0.001(3)
C19 0.021(5) 0.024(5) 0.032(5) -0.004(4) 0.001(4) 0.002(4)
C15 0.021(5) 0.025(5) 0.027(5) -0.004(4) 0.006(3) -0.011(4)
C36 0.018(5) 0.036(5) 0.027(5) -0.007(4) 0.006(4) -0.008(4)
C4 0.040(6) 0.023(5) 0.043(6) -0.012(4) 0.012(4) -0.019(4)
C30 0.015(4) 0.030(5) 0.028(5) -0.012(4) 0.007(3) 0.000(3)
C10 0.025(5) 0.043(6) 0.043(6) -0.014(5) 0.005(4) -0.011(4)
C26 0.024(5) 0.034(5) 0.049(6) -0.018(5) -0.011(4) -0.002(4)
C9 0.029(5) 0.040(6) 0.034(5) -0.013(4) -0.009(4) -0.002(4)
C12 0.041(6) 0.033(5) 0.041(6) -0.006(4) 0.012(5) -0.022(5)
C33 0.023(5) 0.028(5) 0.050(6) -0.008(5) 0.003(4) 0.005(4)
C31 0.035(6) 0.057(7) 0.041(6) -0.031(5) 0.014(5) -0.008(5)
C13 0.031(6) 0.036(6) 0.056(7) -0.017(5) 0.025(5) -0.018(4)
C14 0.040(7) 0.067(8) 0.044(6) -0.008(6) 0.005(5) -0.037(6)
C22 0.026(6) 0.031(5) 0.047(6) 0.006(5) 0.000(4) 0.001(4)
C11 0.034(6) 0.032(6) 0.048(6) -0.012(5) -0.005(5) 0.002(4)
C44 0.016(5) 0.054(7) 0.040(6) -0.019(5) 0.010(4) -0.011(4)
C20 0.034(6) 0.043(6) 0.058(7) -0.019(6) 0.000(5) 0.012(5)
C21 0.017(5) 0.034(6) 0.070(8) 0.005(5) -0.004(5) 0.001(4)

loop_
_atom_type_symbol
_atom_type_description
_atom_type_scat_dispersion_real
_atom_type_scat_dispersion_imag
_atom_type_scat_source
C C 0.0181 0.0091 'International Tables Vol C Tables 4.2.6.8 and 6.1.1.4'
H H 0.0000 0.0000 'International Tables Vol C Tables 4.2.6.8 and 6.1.1.4'
Eu Eu -8.9294 11.1857 'International Tables Vol C Tables 4.2.6.8 and 6.1.1.4'
N N 0.0311 0.0180 'International Tables Vol C Tables 4.2.6.8 and 6.1.1.4'
O O 0.0492 0.0322 'International Tables Vol C Tables 4.2.6.8 and 6.1.1.4'

loop_
_geom_angle_atom_site_label_1
_geom_angle_atom_site_label_2
_geom_angle_atom_site_label_3
_geom_angle
_geom_angle_site_symmetry_1
_geom_angle_site_symmetry_3
O1 Eu1 N1 102.7(2) . .
O1 Eu1 N2 72.7(2) . .
O2 Eu1 O1 71.0(2) . .
O2 Eu1 O5 140.1(2) . .
O2 Eu1 N1 72.3(2) . .
O2 Eu1 N2 110.6(2) . .
O3 Eu1 O1 149.9(2) . .
O3 Eu1 O2 81.0(2) . .
O3 Eu1 O5 120.4(2) . .
O3 Eu1 N1 78.5(2) . .
O3 Eu1 N2 129.7(2) . .
O6 Eu1 O1 83.4(2) . .
O6 Eu1 O2 79.3(2) . .
O6 Eu1 O3 80.6(2) . .
O6 Eu1 O4 121.1(2) . .
O6 Eu1 O5 72.6(2) . .
O6 Eu1 N1 146.9(2) . .
O6 Eu1 N2 148.5(2) . .
O4 Eu1 O1 138.1(2) . .
O4 Eu1 O2 141.4(2) . .
O4 Eu1 O3 71.8(2) . .
O4 Eu1 O5 78.3(2) . .
O4 Eu1 N1 75.7(2) . .
O4 Eu1 N2 70.3(2) . .
O5 Eu1 O1 78.0(2) . .
O5 Eu1 N1 140.5(2) . .
O5 Eu1 N2 82.4(2) . .
N2 Eu1 N1 61.0(2) . .
C5 O1 Eu1 134.0(6) . .
C7 O2 Eu1 133.0(6) . .
C16 O3 Eu1 136.0(6) . .
C29 O6 Eu1 138.4(5) . .
C18 O4 Eu1 139.1(6) . .
C27 O5 Eu1 136.4(6) . .
O6 C29 C28 123.8(7) . .
O6 C29 C30 115.0(8) . .
C28 C29 C30 121.2(8) . .
C39 N1 Eu1 121.4(6) . .
C43 N1 Eu1 119.9(5) . .
C43 N1 C39 118.1(7) . .
N1 C39 C40 120.3(8) . .
N1 C39 C38 116.3(7) . .
C40 C39 C38 123.3(7) . .
C34 N2 Eu1 117.6(5) . .
C38 N2 Eu1 122.1(6) . .
C38 N2 C34 118.2(7) . .
O3 C16 C17 126.1(8) . .
O3 C16 C15 112.1(7) . .
C17 C16 C15 121.6(8) . .
C16 C17 H17 117.6 . .
C16 C17 C18 124.8(8) . .
C18 C17 H17 117.6 . .
O4 C18 C17 121.3(8) . .
O4 C18 C19 117.7(8) . .
C17 C18 C19 120.9(8) . .
C40 C41 C45 120.6(8) . .
C40 C41 C42 116.9(8) . .
C42 C41 C45 122.4(8) . .
N1 C43 H43 117.9 . .
N1 C43 C42 124.2(8) . .
C42 C43 H43 117.9 . .
O2 C7 C6 122.7(9) . .
O2 C7 C8 115.7(8) . .
C6 C7 C8 121.6(8) . .
N2 C34 H34 118.5 . .
N2 C34 C35 123.0(9) . .
C35 C34 H34 118.5 . .
C39 C40 H40 119.4 . .
C41 C40 C39 121.3(7) . .
C41 C40 H40 119.4 . .
C41 C45 H45A 109.5 . .
C41 C45 H45B 109.5 . .
C41 C45 H45C 109.5 . .
H45A C45 H45B 109.5 . .
H45A C45 H45C 109.5 . .
H45B C45 H45C 109.5 . .
C41 C42 H42 120.5 . .
C43 C42 C41 119.1(8) . .
C43 C42 H42 120.5 . .
C7 C6 H6 117.7 . .
C5 C6 C7 124.5(8) . .
C5 C6 H6 117.7 . .
O5 C27 C28 124.1(9) . .
O5 C27 C26 117.2(8) . .
C28 C27 C26 118.7(8) . .
H32A C32 H32B 109.5 . .
H32A C32 H32C 109.5 . .
H32B C32 H32C 109.5 . .
C30 C32 H32A 109.5 . .
C30 C32 H32B 109.5 . .
C30 C32 H32C 109.5 . .
C34 C35 H35 120.6 . .
C34 C35 C36 118.8(9) . .
C36 C35 H35 120.6 . .
O1 C5 C6 124.3(8) . .
O1 C5 C4 116.3(8) . .
C6 C5 C4 119.4(8) . .
C38 C37 H37 119.4 . .
C36 C37 H37 119.4 . .
C36 C37 C38 121.2(8) . .
C7 C8 C10 107.6(7) . .
C7 C8 C9 107.7(7) . .
C7 C8 C11 115.6(9) . .
C10 C8 C11 108.9(8) . .
C9 C8 C10 108.7(8) . .
C9 C8 C11 108.1(8) . .
N2 C38 C39 116.3(7) . .
N2 C38 C37 121.0(8) . .
C37 C38 C39 122.7(8) . .
C29 C28 H28 117.7 . .
C27 C28 C29 124.5(8) . .
C27 C28 H28 117.7 . .
C18 C19 C22 110.3(7) . .
C18 C19 C21 109.4(8) . .
C22 C19 C21 108.0(9) . .
C20 C19 C18 110.4(8) . .
C20 C19 C22 109.3(9) . .
C20 C19 C21 109.4(9) . .
C12 C15 C16 111.7(8) . .
C13 C15 C16 107.8(7) . .
C13 C15 C12 108.5(8) . .
C14 C15 C16 108.2(7) . .
C14 C15 C12 110.7(9) . .
C14 C15 C13 109.9(9) . .
C35 C36 C44 119.7(9) . .
C37 C36 C35 117.7(8) . .
C37 C36 C44 122.5(9) . .
C5 C4 C1 109.6(12) . .
C5 C4 C2 105.0(10) . .
C5 C4 C3A 110.5(13) . .
C1 C4 C2 90.2(15) . .
C3 C4 C5 116.4(14) . .
C3 C4 C1 123.5(17) . .
C3 C4 C2 107.0(16) . .
C1A C4 C5 107.9(10) . .
C1A C4 C3A 93.2(15) . .
C2A C4 C5 107.5(13) . .
C2A C4 C3A 109.5(18) . .
C2A C4 C1A 127.1(17) . .
C32 C30 C29 107.9(7) . .
C32 C30 C31 108.9(8) . .
C33 C30 C29 106.4(7) . .
C33 C30 C32 110.4(9) . .
C33 C30 C31 108.9(9) . .
C31 C30 C29 114.4(8) . .
C8 C10 H10A 109.5 . .
C8 C10 H10B 109.5 . .
C8 C10 H10C 109.5 . .
H10A C10 H10B 109.5 . .
H10A C10 H10C 109.5 . .
H10B C10 H10C 109.5 . .
C27 C26 C23 109.4(14) . .
C27 C26 C24 111.5(15) . .
C27 C26 C23A 107.9(15) . .
C25 C26 C27 111.9(14) . .
C25 C26 C24 113.1(19) . .
C25 C26 C23A 110.0(18) . .
C23A C26 C24 101.8(18) . .
C25A C26 C27 109.1(14) . .
C25A C26 C23 99.7(17) . .
C25A C26 C24A 124.5(19) . .
C24A C26 C27 110.6(15) . .
C24A C26 C23 102.0(18) . .
C8 C9 H9A 109.5 . .
C8 C9 H9B 109.5 . .
C8 C9 H9C 109.5 . .
H9A C9 H9B 109.5 . .
H9A C9 H9C 109.5 . .
H9B C9 H9C 109.5 . .
C15 C12 H12A 109.5 . .
C15 C12 H12B 109.5 . .
C15 C12 H12C 109.5 . .
H12A C12 H12B 109.5 . .
H12A C12 H12C 109.5 . .
H12B C12 H12C 109.5 . .
C30 C33 H33A 109.5 . .
C30 C33 H33B 109.5 . .
C30 C33 H33C 109.5 . .
H33A C33 H33B 109.5 . .
H33A C33 H33C 109.5 . .
H33B C33 H33C 109.5 . .
C30 C31 H31A 109.5 . .
C30 C31 H31B 109.5 . .
C30 C31 H31C 109.5 . .
H31A C31 H31B 109.5 . .
H31A C31 H31C 109.5 . .
H31B C31 H31C 109.5 . .
C15 C13 H13A 109.5 . .
C15 C13 H13B 109.5 . .
C15 C13 H13C 109.5 . .
H13A C13 H13B 109.5 . .
H13A C13 H13C 109.5 . .
H13B C13 H13C 109.5 . .
C15 C14 H14A 109.5 . .
C15 C14 H14B 109.5 . .
C15 C14 H14C 109.5 . .
H14A C14 H14B 109.5 . .
H14A C14 H14C 109.5 . .
H14B C14 H14C 109.5 . .
C19 C22 H22A 109.5 . .
C19 C22 H22B 109.5 . .
C19 C22 H22C 109.5 . .
H22A C22 H22B 109.5 . .
H22A C22 H22C 109.5 . .
H22B C22 H22C 109.5 . .
C8 C11 H11A 109.5 . .
C8 C11 H11B 109.5 . .
C8 C11 H11C 109.5 . .
H11A C11 H11B 109.5 . .
H11A C11 H11C 109.5 . .
H11B C11 H11C 109.5 . .
C36 C44 H44A 109.5 . .
C36 C44 H44B 109.5 . .
C36 C44 H44C 109.5 . .
H44A C44 H44B 109.5 . .
H44A C44 H44C 109.5 . .
H44B C44 H44C 109.5 . .
C19 C20 H20A 109.5 . .
C19 C20 H20B 109.5 . .
C19 C20 H20C 109.5 . .
H20A C20 H20B 109.5 . .
H20A C20 H20C 109.5 . .
H20B C20 H20C 109.5 . .
C19 C21 H21A 109.5 . .
C19 C21 H21B 109.5 . .
C19 C21 H21C 109.5 . .
H21A C21 H21B 109.5 . .
H21A C21 H21C 109.5 . .
H21B C21 H21C 109.5 . .
C4 C1 H1A 109.5 . .
C4 C1 H1B 109.5 . .
C4 C1 H1C 109.5 . .
H1A C1 H1B 109.5 . .
H1A C1 H1C 109.5 . .
H1B C1 H1C 109.5 . .
C4 C2 H2A 109.5 . .
C4 C2 H2B 109.5 . .
C4 C2 H2C 109.5 . .
H2A C2 H2B 109.5 . .
H2A C2 H2C 109.5 . .
H2B C2 H2C 109.5 . .
C26 C23 H23A 109.5 . .
C26 C23 H23B 109.5 . .
C26 C23 H23C 109.5 . .
H23A C23 H23B 109.5 . .
H23A C23 H23C 109.5 . .
H23B C23 H23C 109.5 . .
C4 C3 H3A 109.5 . .
C4 C3 H3B 109.5 . .
C4 C3 H3C 109.5 . .
H3A C3 H3B 109.5 . .
H3A C3 H3C 109.5 . .
H3B C3 H3C 109.5 . .
C26 C24 H24A 109.5 . .
C26 C24 H24B 109.5 . .
C26 C24 H24C 109.5 . .
H24A C24 H24B 109.5 . .
H24A C24 H24C 109.5 . .
H24B C24 H24C 109.5 . .
C26 C25 H25A 109.5 . .
C26 C25 H25B 109.5 . .
C26 C25 H25C 109.5 . .
H25A C25 H25B 109.5 . .
H25A C25 H25C 109.5 . .
H25B C25 H25C 109.5 . .
C4 C3A H3AA 109.5 . .
C4 C3A H3AB 109.5 . .
C4 C3A H3AC 109.5 . .
H3AA C3A H3AB 109.5 . .
H3AA C3A H3AC 109.5 . .
H3AB C3A H3AC 109.5 . .
C4 C1A H1AA 109.5 . .
C4 C1A H1AB 109.5 . .
C4 C1A H1AC 109.5 . .
H1AA C1A H1AB 109.5 . .
H1AA C1A H1AC 109.5 . .
H1AB C1A H1AC 109.5 . .
C4 C2A H2AA 109.5 . .
C4 C2A H2AB 109.5 . .
C4 C2A H2AC 109.5 . .
H2AA C2A H2AB 109.5 . .
H2AA C2A H2AC 109.5 . .
H2AB C2A H2AC 109.5 . .
C26 C23A H23D 109.5 . .
C26 C23A H23E 109.5 . .
C26 C23A H23F 109.5 . .
H23D C23A H23E 109.5 . .
H23D C23A H23F 109.5 . .
H23E C23A H23F 109.5 . .
C26 C25A H25D 109.5 . .
C26 C25A H25E 109.5 . .
C26 C25A H25F 109.5 . .
H25D C25A H25E 109.5 . .
H25D C25A H25F 109.5 . .
H25E C25A H25F 109.5 . .
C26 C24A H24D 109.5 . .
C26 C24A H24E 109.5 . .
C26 C24A H24F 109.5 . .
H24D C24A H24E 109.5 . .
H24D C24A H24F 109.5 . .
H24E C24A H24F 109.5 . .

loop_
_geom_bond_atom_site_label_1
_geom_bond_atom_site_label_2
_geom_bond_distance
_geom_bond_site_symmetry_2
Eu1 O1 2.372(6) .
Eu1 O2 2.363(6) .
Eu1 O3 2.346(6) .
Eu1 O6 2.309(5) .
Eu1 O4 2.332(6) .
Eu1 O5 2.366(6) .
Eu1 N1 2.636(7) .
Eu1 N2 2.632(7) .
O1 C5 1.234(11) .
O2 C7 1.281(10) .
O3 C16 1.280(10) .
O6 C29 1.254(10) .
O4 C18 1.282(11) .
O5 C27 1.255(11) .
C29 C28 1.411(12) .
C29 C30 1.543(11) .
N1 C39 1.368(10) .
N1 C43 1.317(11) .
C39 C40 1.402(12) .
C39 C38 1.471(12) .
N2 C34 1.349(12) .
N2 C38 1.343(11) .
C16 C17 1.352(12) .
C16 C15 1.570(12) .
C17 H17 0.9500 .
C17 C18 1.426(13) .
C18 C19 1.505(12) .
C41 C40 1.381(12) .
C41 C45 1.482(11) .
C41 C42 1.397(12) .
C43 H43 0.9500 .
C43 C42 1.387(12) .
C7 C6 1.417(12) .
C7 C8 1.509(13) .
C34 H34 0.9500 .
C34 C35 1.391(13) .
C40 H40 0.9500 .
C45 H45A 0.9800 .
C45 H45B 0.9800 .
C45 H45C 0.9800 .
C42 H42 0.9500 .
C6 H6 0.9500 .
C6 C5 1.405(13) .
C27 C28 1.409(12) .
C27 C26 1.547(14) .
C32 H32A 0.9800 .
C32 H32B 0.9800 .
C32 H32C 0.9800 .
C32 C30 1.521(14) .
C35 H35 0.9500 .
C35 C36 1.407(14) .
C5 C4 1.554(12) .
C37 H37 0.9500 .
C37 C38 1.409(11) .
C37 C36 1.356(14) .
C8 C10 1.544(13) .
C8 C9 1.542(13) .
C8 C11 1.546(13) .
C28 H28 0.9500 .
C19 C22 1.540(13) .
C19 C20 1.498(15) .
C19 C21 1.541(15) .
C15 C12 1.542(13) .
C15 C13 1.535(13) .
C15 C14 1.501(15) .
C36 C44 1.513(12) .
C4 C1 1.56(3) .
C4 C2 1.60(2) .
C4 C3 1.45(3) .
C4 C3A 1.58(3) .
C4 C1A 1.51(2) .
C4 C2A 1.44(3) .
C30 C33 1.518(13) .
C30 C31 1.527(14) .
C10 H10A 0.9800 .
C10 H10B 0.9800 .
C10 H10C 0.9800 .
C26 C23 1.57(3) .
C26 C24 1.56(3) .
C26 C25 1.46(3) .
C26 C23A 1.56(3) .
C26 C25A 1.51(3) .
C26 C24A 1.52(3) .
C9 H9A 0.9800 .
C9 H9B 0.9800 .
C9 H9C 0.9800 .
C12 H12A 0.9800 .
C12 H12B 0.9800 .
C12 H12C 0.9800 .
C33 H33A 0.9800 .
C33 H33B 0.9800 .
C33 H33C 0.9800 .
C31 H31A 0.9800 .
C31 H31B 0.9800 .
C31 H31C 0.9800 .
C13 H13A 0.9800 .
C13 H13B 0.9800 .
C13 H13C 0.9800 .
C14 H14A 0.9800 .
C14 H14B 0.9800 .
C14 H14C 0.9800 .
C22 H22A 0.9800 .
C22 H22B 0.9800 .
C22 H22C 0.9800 .
C11 H11A 0.9800 .
C11 H11B 0.9800 .
C11 H11C 0.9800 .
C44 H44A 0.9800 .
C44 H44B 0.9800 .
C44 H44C 0.9800 .
C20 H20A 0.9800 .
C20 H20B 0.9800 .
C20 H20C 0.9800 .
C21 H21A 0.9800 .
C21 H21B 0.9800 .
C21 H21C 0.9800 .
C1 H1A 0.9800 .
C1 H1B 0.9800 .
C1 H1C 0.9800 .
C2 H2A 0.9800 .
C2 H2B 0.9800 .
C2 H2C 0.9800 .
C23 H23A 0.9800 .
C23 H23B 0.9800 .
C23 H23C 0.9800 .
C3 H3A 0.9800 .
C3 H3B 0.9800 .
C3 H3C 0.9800 .
C24 H24A 0.9800 .
C24 H24B 0.9800 .
C24 H24C 0.9800 .
C25 H25A 0.9800 .
C25 H25B 0.9800 .
C25 H25C 0.9800 .
C3A H3AA 0.9800 .
C3A H3AB 0.9800 .
C3A H3AC 0.9800 .
C1A H1AA 0.9800 .
C1A H1AB 0.9800 .
C1A H1AC 0.9800 .
C2A H2AA 0.9800 .
C2A H2AB 0.9800 .
C2A H2AC 0.9800 .
C23A H23D 0.9800 .
C23A H23E 0.9800 .
C23A H23F 0.9800 .
C25A H25D 0.9800 .
C25A H25E 0.9800 .
C25A H25F 0.9800 .
C24A H24D 0.9800 .
C24A H24E 0.9800 .
C24A H24F 0.9800 .

loop_
_geom_torsion_atom_site_label_1
_geom_torsion_atom_site_label_2
_geom_torsion_atom_site_label_3
_geom_torsion_atom_site_label_4
_geom_torsion
_geom_torsion_site_symmetry_1
_geom_torsion_site_symmetry_2
_geom_torsion_site_symmetry_3
_geom_torsion_site_symmetry_4
Eu1 O1 C5 C6 22.8(13) . . . .
Eu1 O1 C5 C4 -155.1(6) . . . .
Eu1 O2 C7 C6 -26.0(12) . . . .
Eu1 O2 C7 C8 153.1(6) . . . .
Eu1 O3 C16 C17 7.4(14) . . . .
Eu1 O3 C16 C15 -176.6(6) . . . .
Eu1 O6 C29 C28 4.8(14) . . . .
Eu1 O6 C29 C30 -175.3(6) . . . .
Eu1 O4 C18 C17 9.4(14) . . . .
Eu1 O4 C18 C19 -167.7(6) . . . .
Eu1 O5 C27 C28 -2.9(14) . . . .
Eu1 O5 C27 C26 178.7(6) . . . .
Eu1 N1 C39 C40 -172.9(6) . . . .
Eu1 N1 C39 C38 10.6(9) . . . .
Eu1 N1 C43 C42 174.6(6) . . . .
Eu1 N2 C34 C35 -165.4(8) . . . .
Eu1 N2 C38 C39 -16.6(10) . . . .
Eu1 N2 C38 C37 163.7(6) . . . .
O1 C5 C4 C1 -31.6(16) . . . .
O1 C5 C4 C2 64.1(13) . . . .
O1 C5 C4 C3 -177.8(14) . . . .
O1 C5 C4 C3A -151.4(14) . . . .
O1 C5 C4 C1A -50.9(14) . . . .
O1 C5 C4 C2A 89.2(16) . . . .
O2 C7 C6 C5 -1.9(14) . . . .
O2 C7 C8 C10 -58.5(10) . . . .
O2 C7 C8 C9 58.6(10) . . . .
O2 C7 C8 C11 179.6(8) . . . .
O3 C16 C17 C18 -8.3(15) . . . .
O3 C16 C15 C12 170.4(8) . . . .
O3 C16 C15 C13 51.3(10) . . . .
O3 C16 C15 C14 -67.5(10) . . . .
O6 C29 C28 C27 -0.8(15) . . . .
O6 C29 C30 C32 -45.9(10) . . . .
O6 C29 C30 C33 72.5(10) . . . .
O6 C29 C30 C31 -167.2(9) . . . .
O4 C18 C19 C22 -128.6(9) . . . .
O4 C18 C19 C20 110.5(10) . . . .
O4 C18 C19 C21 -9.9(12) . . . .
O5 C27 C28 C29 0.0(15) . . . .
O5 C27 C26 C23 133.7(14) . . . .
O5 C27 C26 C24 -136.8(15) . . . .
O5 C27 C26 C25 -9.0(18) . . . .
O5 C27 C26 C23A 112.2(15) . . . .
O5 C27 C26 C25A 25.6(17) . . . .
O5 C27 C26 C24A -114.8(16) . . . .
N1 C39 C40 C41 0.8(12) . . . .
N1 C39 C38 N2 3.8(11) . . . .
N1 C39 C38 C37 -176.6(8) . . . .
N1 C43 C42 C41 -3.7(13) . . . .
C39 N1 C43 C42 2.9(13) . . . .
N2 C34 C35 C36 1.0(15) . . . .
C16 C17 C18 O4 0.5(14) . . . .
C16 C17 C18 C19 177.5(9) . . . .
C17 C16 C15 C12 -13.4(12) . . . .
C17 C16 C15 C13 -132.5(9) . . . .
C17 C16 C15 C14 108.7(10) . . . .
C17 C18 C19 C22 54.3(12) . . . .
C17 C18 C19 C20 -66.6(12) . . . .
C17 C18 C19 C21 173.0(9) . . . .
C43 N1 C39 C40 -1.4(12) . . . .
C43 N1 C39 C38 -177.9(7) . . . .
C7 C6 C5 O1 3.6(14) . . . .
C7 C6 C5 C4 -178.6(8) . . . .
C34 N2 C38 C39 -179.9(8) . . . .
C34 N2 C38 C37 0.5(12) . . . .
C34 C35 C36 C37 0.4(14) . . . .
C34 C35 C36 C44 176.8(9) . . . .
C40 C39 C38 N2 -172.7(8) . . . .
C40 C39 C38 C37 7.0(13) . . . .
C40 C41 C42 C43 2.8(12) . . . .
C45 C41 C40 C39 179.5(8) . . . .
C45 C41 C42 C43 -178.2(8) . . . .
C42 C41 C40 C39 -1.5(12) . . . .
C6 C7 C8 C10 120.6(9) . . . .
C6 C7 C8 C9 -122.3(9) . . . .
C6 C7 C8 C11 -1.3(12) . . . .
C6 C5 C4 C1 150.4(14) . . . .
C6 C5 C4 C2 -113.9(12) . . . .
C6 C5 C4 C3 4.2(17) . . . .
C6 C5 C4 C3A 30.7(16) . . . .
C6 C5 C4 C1A 131.2(12) . . . .
C6 C5 C4 C2A -88.8(16) . . . .
C8 C7 C6 C5 179.1(8) . . . .
C38 C39 C40 C41 177.1(8) . . . .
C38 N2 C34 C35 -1.4(14) . . . .
C38 C37 C36 C35 -1.3(14) . . . .
C38 C37 C36 C44 -177.6(9) . . . .
C28 C29 C30 C32 133.9(9) . . . .
C28 C29 C30 C33 -107.7(10) . . . .
C28 C29 C30 C31 12.6(13) . . . .
C28 C27 C26 C23 -44.8(16) . . . .
C28 C27 C26 C24 44.7(18) . . . .
C28 C27 C26 C25 172.6(15) . . . .
C28 C27 C26 C23A -66.3(16) . . . .
C28 C27 C26 C25A -152.9(15) . . . .
C28 C27 C26 C24A 66.7(17) . . . .
C15 C16 C17 C18 176.0(8) . . . .
C36 C37 C38 C39 -178.7(8) . . . .
C36 C37 C38 N2 0.9(13) . . . .
C30 C29 C28 C27 179.4(9) . . . .
C26 C27 C28 C29 178.3(9) . . . .
